data_7034095
loop_
_publ_author_name
'Al-Khafaji, Yahya'
'Sun, Xinsen'
'Prior, Timothy J.'
'Elsegood, Mark R. J.'
'Redshaw, Carl'

_publ_section_title
;
 Tetraphenolate niobium and tantalum complexes for the ring opening
 polymerization of \e-caprolactone.
;
_journal_issue 27
_journal_name_full 'Dalton transactions (Cambridge, England : 2003)'
_journal_page_first 12349
_journal_page_last 12356
_journal_paper_doi 10.1039/c5dt00272a
_journal_volume 44
_journal_year 2015
_chemical_formula_moiety 'C64 H90 O4'
_chemical_formula_sum 'C64 H90 O4'
_chemical_formula_weight 923.35
_space_group_crystal_system triclinic
_space_group_IT_number 2
_space_group_name_Hall '-P 1'
_space_group_name_H-M_alt 'P -1'
_symmetry_space_group_name_Hall '-P 1'
_symmetry_space_group_name_H-M 'P -1'
_atom_sites_solution_hydrogens geom
_atom_sites_solution_primary direct
_atom_sites_solution_secondary difmap
_audit_creation_method SHELXL-2014/7
_audit_update_record
;
2015-01-15 deposited with the CCDC.
2015-02-18 downloaded from the CCDC.
;
_cell_angle_alpha 68.19(3)
_cell_angle_beta 83.42(5)
_cell_angle_gamma 69.19(4)
_cell_formula_units_Z 2
_cell_length_a 11.778(11)
_cell_length_b 15.190(15)
_cell_length_c 18.55(2)
_cell_measurement_reflns_used 3614
_cell_measurement_temperature 100(2)
_cell_measurement_theta_max 24.2
_cell_measurement_theta_min 2.1
_cell_volume 2880(5)
_computing_cell_refinement
; 
Rigaku CrystalClear-SM Expert 3.1 b26 
;
_computing_data_collection
; 
Rigaku CrystalClear-SM Expert 3.1 b26 
;
_computing_data_reduction
; 
Rigaku CrystalClear-SM Expert 3.1 b26 
;
_computing_molecular_graphics 'Bruker SHELXTL'
_computing_publication_material 'Bruker SHELXTL'
_computing_structure_refinement 'SHELXL-2014/7 (Sheldrick, 2014)'
_computing_structure_solution 'SHELXS-97 (Sheldrick, 2008)'
_diffrn_ambient_temperature 100(2)
_diffrn_detector 'CCD plate'
_diffrn_detector_area_resol_mean 28.5714
_diffrn_detector_type 'Rigaku Saturn724+ (2x2 bin mode)'
_diffrn_measured_fraction_theta_full 0.996
_diffrn_measured_fraction_theta_max 0.996
_diffrn_measurement_device 'four-circle \k goniometer'
_diffrn_measurement_device_type CrystalLogic
_diffrn_measurement_method 'profile data from \w-scans'
_diffrn_measurement_specimen_support 'MiTeGen MicroMesh'
_diffrn_radiation_collimation 'Confocal mirrors'
_diffrn_radiation_monochromator 'double crystal silicon'
_diffrn_radiation_type synchrotron
_diffrn_radiation_wavelength 0.6889
_diffrn_reflns_av_R_equivalents 0.1786
_diffrn_reflns_av_unetI/netI 0.1483
_diffrn_reflns_Laue_measured_fraction_full 0.996
_diffrn_reflns_Laue_measured_fraction_max 0.996
_diffrn_reflns_limit_h_max 13
_diffrn_reflns_limit_h_min -13
_diffrn_reflns_limit_k_max 16
_diffrn_reflns_limit_k_min -16
_diffrn_reflns_limit_l_max 20
_diffrn_reflns_limit_l_min -20
_diffrn_reflns_number 32266
_diffrn_reflns_point_group_measured_fraction_full 0.996
_diffrn_reflns_point_group_measured_fraction_max 0.996
_diffrn_reflns_theta_full 22.499
_diffrn_reflns_theta_max 22.499
_diffrn_reflns_theta_min 2.178
_diffrn_source 'DLS beamline I19'
_exptl_absorpt_coefficient_mu 0.061
_exptl_absorpt_correction_T_max 1.000
_exptl_absorpt_correction_T_min 0.532
_exptl_absorpt_correction_type multi-scan
_exptl_absorpt_process_details
; 
Rigaku CrystalClear-SM Expert 3.1 b26 
;
_exptl_crystal_colour 'pale orange'
_exptl_crystal_density_diffrn 1.065
_exptl_crystal_description needle
_exptl_crystal_F_000 1012
_exptl_crystal_recrystallization_method 'Re-crystallisation from solvent: acetonitrile'
_exptl_crystal_size_max 0.100
_exptl_crystal_size_mid 0.020
_exptl_crystal_size_min 0.010
_refine_diff_density_max 0.337
_refine_diff_density_min -0.273
_refine_diff_density_rms 0.071
_refine_ls_extinction_method none
_refine_ls_goodness_of_fit_ref 1.097
_refine_ls_hydrogen_treatment constr
_refine_ls_matrix_type full
_refine_ls_number_parameters 651
_refine_ls_number_reflns 8221
_refine_ls_number_restraints 32
_refine_ls_restrained_S_all 1.098
_refine_ls_R_factor_all 0.1921
_refine_ls_R_factor_gt 0.1157
_refine_ls_shift/su_max 0.000
_refine_ls_shift/su_mean 0.000
_refine_ls_structure_factor_coef Fsqd
_refine_ls_weighting_details 'w=1/[\s^2^(Fo^2^)+(0.1242P)^2^+2.8347P] where P=(Fo^2^+2Fc^2^)/3'
_refine_ls_weighting_scheme calc
_refine_ls_wR_factor_gt 0.2572
_refine_ls_wR_factor_ref 0.3131
_reflns_Friedel_coverage 0.000
_reflns_number_gt 4391
_reflns_number_total 8221
_reflns_threshold_expression 'I > 2\s(I)'
_cod_data_source_file c5dt00272a2.cif
_cod_data_source_block cr511
_cod_depositor_comments
;
The following automatic conversions were performed:

'_exptl_absorpt_correction_type' value 'Multi-scan' changed to
'multi-scan' according to
/usr/data/users/saulius/crontab/automatic-downloads/rss-feeds/RSC/lib/dictionaries/cif_core.dic
dictionary named 'cif_core.dic' version 2.4.2 from 2011-04-26.

Automatic conversion script
Id: cif_fix_values 3008 2015-01-20 13:52:24Z robertas 

 Adding full bibliography for 7034090--7034096.cif.
;
_cod_database_code 7034095
_shelx_shelxl_version_number 2014/7
_shelx_space_group_comment
; 
The symmetry employed for this shelxl refinement is uniquely defined 
by the following loop, which should always be used as a source of 
symmetry information in preference to the above space-group names. 
They are only intended as comments. 
;
_shelx_estimated_absorpt_t_min 0.994
_shelx_estimated_absorpt_t_max 0.999

loop_
_space_group_symop_operation_xyz
'x, y, z'
'-x, -y, -z'

loop_
_atom_site_label
_atom_site_type_symbol
_atom_site_fract_x
_atom_site_fract_y
_atom_site_fract_z
_atom_site_U_iso_or_equiv
_atom_site_adp_type
_atom_site_occupancy
_atom_site_site_symmetry_order
_atom_site_calc_flag
_atom_site_refinement_flags_posn
_atom_site_refinement_flags_adp
_atom_site_refinement_flags_occupancy
_atom_site_disorder_assembly
_atom_site_disorder_group
O1 O 0.5818(4) 0.6499(3) 0.0795(3) 0.0562(12) Uani 1 1 d . . . . .
H1 H 0.5877 0.6041 0.0628 0.084 Uiso 1 1 calc R U . . .
C1 C 0.4992(5) 0.6477(4) 0.1392(3) 0.0418(15) Uani 1 1 d . . . . .
C2 C 0.4356(5) 0.7379(4) 0.1529(3) 0.0398(14) Uani 1 1 d . . . . .
C3 C 0.3582(5) 0.7298(4) 0.2173(4) 0.0484(16) Uani 1 1 d . . . . .
H3 H 0.3161 0.7891 0.2288 0.058 Uiso 1 1 calc R U . . .
C4 C 0.3395(6) 0.6409(4) 0.2651(3) 0.0455(15) Uani 1 1 d . . . . .
C5 C 0.4004(6) 0.5537(4) 0.2454(3) 0.0463(15) Uani 1 1 d . . . . .
H5 H 0.3858 0.4927 0.2747 0.056 Uiso 1 1 calc R U . . .
C6 C 0.4808(5) 0.5559(4) 0.1843(3) 0.0430(15) Uani 1 1 d . . . . .
C7 C 0.4466(5) 0.8395(4) 0.0987(3) 0.0431(15) Uani 1 1 d . . . . .
C8 C 0.5788(6) 0.8376(5) 0.0941(4) 0.0619(19) Uani 1 1 d . . . . .
H8A H 0.6088 0.8214 0.1463 0.093 Uiso 1 1 calc R U . . .
H8B H 0.5821 0.9038 0.0603 0.093 Uiso 1 1 calc R U . . .
H8C H 0.6296 0.7863 0.0730 0.093 Uiso 1 1 calc R U . . .
C9 C 0.3684(6) 0.9272(4) 0.1266(4) 0.0537(17) Uani 1 1 d . . . . .
H9A H 0.2830 0.9321 0.1282 0.081 Uiso 1 1 calc R U . . .
H9B H 0.3769 0.9906 0.0905 0.081 Uiso 1 1 calc R U . . .
H9C H 0.3962 0.9139 0.1786 0.081 Uiso 1 1 calc R U . . .
C10 C 0.3983(6) 0.8644(4) 0.0175(4) 0.0543(17) Uani 1 1 d . . . . .
H10A H 0.4466 0.8116 -0.0028 0.081 Uiso 1 1 calc R U . . .
H10B H 0.4045 0.9293 -0.0173 0.081 Uiso 1 1 calc R U . . .
H10C H 0.3132 0.8683 0.0206 0.081 Uiso 1 1 calc R U . . .
C11 C 0.2624(6) 0.6322(5) 0.3386(4) 0.0554(18) Uani 1 1 d . . . . .
C12 C 0.3466(7) 0.5630(5) 0.4106(4) 0.074(2) Uani 1 1 d . . . . .
H12A H 0.3839 0.4952 0.4085 0.111 Uiso 1 1 calc R U . . .
H12B H 0.2990 0.5598 0.4578 0.111 Uiso 1 1 calc R U . . .
H12C H 0.4104 0.5903 0.4110 0.111 Uiso 1 1 calc R U . . .
C13 C 0.1999(8) 0.7371(5) 0.3471(4) 0.086(3) Uani 1 1 d . . . . .
H13A H 0.2617 0.7665 0.3470 0.130 Uiso 1 1 calc R U . . .
H13B H 0.1562 0.7289 0.3961 0.130 Uiso 1 1 calc R U . . .
H13C H 0.1425 0.7817 0.3037 0.130 Uiso 1 1 calc R U . . .
C14 C 0.1668(8) 0.5887(6) 0.3360(5) 0.090(3) Uani 1 1 d . . . . .
H14A H 0.1115 0.6342 0.2916 0.135 Uiso 1 1 calc R U . . .
H14B H 0.1208 0.5807 0.3841 0.135 Uiso 1 1 calc R U . . .
H14C H 0.2059 0.5228 0.3305 0.135 Uiso 1 1 calc R U . . .
C15 C 0.5533(5) 0.4622(4) 0.1631(3) 0.0417(14) Uani 1 1 d . . . . .
H15 H 0.6407 0.4556 0.1641 0.050 Uiso 1 1 calc R U . . .
C16 C 0.5244(5) 0.4798(4) 0.0791(3) 0.0354(13) Uani 1 1 d . . . . .
C17 C 0.6144(5) 0.4416(4) 0.0322(4) 0.0452(15) Uani 1 1 d . . . . .
H17 H 0.6938 0.4010 0.0533 0.054 Uiso 1 1 calc R U . . .
C18 C 0.4101(6) 0.5381(4) 0.0452(3) 0.0469(16) Uani 1 1 d . . . . .
H18 H 0.3466 0.5649 0.0757 0.056 Uiso 1 1 calc R U . . .
O2 O 0.6475(4) 0.3792(3) 0.3190(3) 0.0554(12) Uani 1 1 d . . . . .
H2 H 0.6122 0.4414 0.2969 0.083 Uiso 1 1 calc R U . . .
C19 C 0.5901(6) 0.3267(4) 0.2984(3) 0.0452(15) Uani 1 1 d . . . . .
C20 C 0.5830(5) 0.2362(4) 0.3552(3) 0.0431(15) Uani 1 1 d . . . . .
C21 C 0.5350(5) 0.1802(4) 0.3301(4) 0.0455(15) Uani 1 1 d . . . . .
H21 H 0.5331 0.1173 0.3666 0.055 Uiso 1 1 calc R U . . .
C22 C 0.4898(5) 0.2103(4) 0.2553(3) 0.0439(15) Uani 1 1 d . . . . .
C23 C 0.4922(5) 0.3036(4) 0.2024(3) 0.0446(15) Uani 1 1 d . . . . .
H23 H 0.4584 0.3278 0.1517 0.054 Uiso 1 1 calc R U . . .
C24 C 0.5432(6) 0.3622(4) 0.2222(3) 0.0432(15) Uani 1 1 d . . . . .
C25 C 0.6290(6) 0.1998(5) 0.4400(3) 0.0519(17) Uani 1 1 d . . . . .
C26 C 0.5600(6) 0.2813(5) 0.4756(4) 0.0650(19) Uani 1 1 d . . . . .
H26A H 0.5841 0.2564 0.5303 0.097 Uiso 1 1 calc R U . . .
H26B H 0.4723 0.2965 0.4715 0.097 Uiso 1 1 calc R U . . .
H26C H 0.5798 0.3426 0.4474 0.097 Uiso 1 1 calc R U . . .
C27 C 0.7659(6) 0.1749(5) 0.4436(4) 0.0623(19) Uani 1 1 d . . . . .
H27A H 0.8068 0.1239 0.4201 0.093 Uiso 1 1 calc R U . . .
H27B H 0.7929 0.1487 0.4980 0.093 Uiso 1 1 calc R U . . .
H27C H 0.7860 0.2360 0.4152 0.093 Uiso 1 1 calc R U . . .
C28 C 0.5992(7) 0.1035(5) 0.4917(4) 0.073(2) Uani 1 1 d . . . . .
H28A H 0.6399 0.0492 0.4715 0.109 Uiso 1 1 calc R U . . .
H28B H 0.5111 0.1183 0.4911 0.109 Uiso 1 1 calc R U . . .
H28C H 0.6276 0.0826 0.5451 0.109 Uiso 1 1 calc R U . . .
C29 C 0.4493(6) 0.1409(4) 0.2288(4) 0.0495(16) Uani 1 1 d . . . . .
C30 C 0.5598(7) 0.0815(6) 0.1918(5) 0.074(2) Uani 1 1 d . . . . .
H30A H 0.5363 0.0368 0.1743 0.111 Uiso 1 1 calc R U . . .
H30B H 0.6261 0.0412 0.2303 0.111 Uiso 1 1 calc R U . . .
H30C H 0.5867 0.1288 0.1473 0.111 Uiso 1 1 calc R U . . .
C31 C 0.4095(8) 0.0640(6) 0.2963(4) 0.081(2) Uani 1 1 d . . . . .
H31A H 0.3454 0.0991 0.3246 0.121 Uiso 1 1 calc R U . . .
H31B H 0.4791 0.0181 0.3314 0.121 Uiso 1 1 calc R U . . .
H31C H 0.3784 0.0254 0.2763 0.121 Uiso 1 1 calc R U . . .
C32 C 0.3467(8) 0.2010(6) 0.1692(5) 0.093(3) Uani 1 1 d . . . . .
H32A H 0.3238 0.1551 0.1529 0.140 Uiso 1 1 calc R U . . .
H32B H 0.3732 0.2478 0.1241 0.140 Uiso 1 1 calc R U . . .
H32C H 0.2766 0.2392 0.1921 0.140 Uiso 1 1 calc R U . . .
O3 O 0.8873(4) 0.3062(3) 0.1424(2) 0.0579(12) Uani 1 1 d . . . . .
H3A H 0.8972 0.3547 0.1047 0.087 Uiso 1 1 calc R U . . .
C33 C 0.9443(5) 0.2952(4) 0.2074(3) 0.0414(14) Uani 1 1 d . . . . .
C34 C 0.9869(5) 0.1974(4) 0.2649(3) 0.0430(15) Uani 1 1 d . . . . .
C35 C 1.0393(5) 0.1903(4) 0.3310(4) 0.0455(15) Uani 1 1 d . . . . .
H35 H 1.0683 0.1254 0.3703 0.055 Uiso 1 1 calc R U . . .
C36 C 1.0533(5) 0.2708(4) 0.3446(3) 0.0430(15) Uani 1 1 d . . . . .
C37 C 1.0123(5) 0.3660(4) 0.2841(3) 0.0444(15) Uani 1 1 d . . . . .
H37 H 1.0252 0.4216 0.2894 0.053 Uiso 1 1 calc R U . . .
C38 C 0.9535(5) 0.3813(4) 0.2170(3) 0.0406(14) Uani 1 1 d . . . . .
C39 C 0.9821(6) 0.1037(4) 0.2532(4) 0.0472(16) Uani 1 1 d . . . . .
C40 C 0.8509(6) 0.1145(5) 0.2400(4) 0.069(2) Uani 1 1 d . . . . .
H40A H 0.8020 0.1244 0.2846 0.103 Uiso 1 1 calc R U . . .
H40B H 0.8498 0.0533 0.2341 0.103 Uiso 1 1 calc R U . . .
H40C H 0.8169 0.1727 0.1928 0.103 Uiso 1 1 calc R U . . .
C41 C 1.0321(7) 0.0074(5) 0.3261(4) 0.073(2) Uani 1 1 d . . . . .
H41A H 0.9930 0.0200 0.3726 0.109 Uiso 1 1 calc R U . . .
H41B H 1.1201 -0.0100 0.3308 0.109 Uiso 1 1 calc R U . . .
H41C H 1.0148 -0.0485 0.3209 0.109 Uiso 1 1 calc R U . . .
C42 C 1.0621(7) 0.0868(5) 0.1853(4) 0.068(2) Uani 1 1 d . . . . .
H42A H 1.0576 0.0278 0.1772 0.103 Uiso 1 1 calc R U . . .
H42B H 1.1464 0.0752 0.1969 0.103 Uiso 1 1 calc R U . . .
H42C H 1.0335 0.1463 0.1381 0.103 Uiso 1 1 calc R U . . .
C43 C 1.1071(6) 0.2607(5) 0.4200(3) 0.0495(16) Uani 1 1 d . . . . .
C44 C 1.2251(7) 0.2820(7) 0.4026(4) 0.084(3) Uani 1 1 d . . . . .
H44A H 1.2829 0.2327 0.3821 0.127 Uiso 1 1 calc R U . . .
H44B H 1.2589 0.2771 0.4504 0.127 Uiso 1 1 calc R U . . .
H44C H 1.2102 0.3500 0.3641 0.127 Uiso 1 1 calc R U . . .
C45 C 1.0170(7) 0.3370(5) 0.4536(4) 0.069(2) Uani 1 1 d . . . . .
H45A H 1.0492 0.3281 0.5032 0.103 Uiso 1 1 calc R U . . .
H45B H 0.9388 0.3258 0.4619 0.103 Uiso 1 1 calc R U . . .
H45C H 1.0056 0.4056 0.4172 0.103 Uiso 1 1 calc R U . . .
C46 C 1.1324(9) 0.1546(6) 0.4817(4) 0.097(3) Uani 1 1 d . . . . .
H46A H 1.1919 0.1051 0.4620 0.146 Uiso 1 1 calc R U . . .
H46B H 1.0568 0.1393 0.4931 0.146 Uiso 1 1 calc R U . . .
H46C H 1.1648 0.1518 0.5292 0.146 Uiso 1 1 calc R U . . .
C47 C 0.8952(5) 0.4846(4) 0.1553(3) 0.0374(14) Uani 1 1 d . . . . .
H47 H 0.8091 0.4904 0.1497 0.045 Uiso 1 1 calc R U . . .
C48 C 0.9513(5) 0.4924(4) 0.0748(3) 0.0367(13) Uani 1 1 d . . . . .
C49 C 0.8774(5) 0.5479(4) 0.0079(3) 0.0417(14) Uani 1 1 d . . . . .
H49 H 0.7932 0.5813 0.0125 0.050 Uiso 1 1 calc R U . . .
C50 C 1.0736(6) 0.4450(4) 0.0661(3) 0.0448(15) Uani 1 1 d . . . . .
H50 H 1.1254 0.4072 0.1109 0.054 Uiso 1 1 calc R U . . .
O4 O 0.7570(4) 0.5267(3) 0.2838(2) 0.0538(12) Uani 1 1 d . . . . .
H4 H 0.7890 0.4707 0.2782 0.081 Uiso 1 1 calc R U . . .
C51 C 0.8188(5) 0.5901(4) 0.2412(3) 0.0401(14) Uani 1 1 d . . . . .
C52 C 0.8074(5) 0.6731(4) 0.2614(3) 0.0431(15) Uani 1 1 d . . . . .
C53 C 0.8630(6) 0.7418(4) 0.2142(3) 0.0474(16) Uani 1 1 d . . . . .
H53 H 0.8546 0.7987 0.2271 0.057 Uiso 1 1 calc R U . . .
C54 C 0.9304(5) 0.7309(4) 0.1485(3) 0.0443(15) Uani 1 1 d . . . . .
C55 C 0.9429(5) 0.6441(4) 0.1329(3) 0.0430(15) Uani 1 1 d . . . . .
H55 H 0.9910 0.6324 0.0905 0.052 Uiso 1 1 calc R U . . .
C56 C 0.8875(5) 0.5748(4) 0.1773(3) 0.0390(14) Uani 1 1 d . . . . .
C57 C 0.7348(6) 0.6901(5) 0.3342(3) 0.0474(16) Uani 1 1 d . . . . .
C58 C 0.6008(6) 0.7045(6) 0.3257(4) 0.072(2) Uani 1 1 d . . . . .
H58A H 0.5947 0.6450 0.3194 0.108 Uiso 1 1 calc R U . . .
H58B H 0.5647 0.7643 0.2800 0.108 Uiso 1 1 calc R U . . .
H58C H 0.5574 0.7133 0.3722 0.108 Uiso 1 1 calc R U . . .
C59 C 0.7934(7) 0.5997(5) 0.4077(3) 0.0589(18) Uani 1 1 d . . . . .
H59A H 0.7518 0.6120 0.4537 0.088 Uiso 1 1 calc R U . . .
H59B H 0.8794 0.5910 0.4110 0.088 Uiso 1 1 calc R U . . .
H59C H 0.7863 0.5386 0.4051 0.088 Uiso 1 1 calc R U . . .
C60 C 0.7387(7) 0.7849(5) 0.3459(4) 0.0618(19) Uani 1 1 d . . . . .
H60A H 0.7091 0.8439 0.2985 0.093 Uiso 1 1 calc R U . . .
H60B H 0.8224 0.7752 0.3574 0.093 Uiso 1 1 calc R U . . .
H60C H 0.6870 0.7957 0.3893 0.093 Uiso 1 1 calc R U . . .
C61 C 0.9801(5) 0.8116(4) 0.0930(4) 0.0509(16) Uani 1 1 d D U . . .
C62 C 0.8959(14) 0.8657(12) 0.0195(8) 0.064(4) Uani 0.56(3) 1 d D U P A 1
H62A H 0.8129 0.8976 0.0338 0.097 Uiso 0.56(3) 1 calc R U P A 1
H62B H 0.9253 0.9173 -0.0188 0.097 Uiso 0.56(3) 1 calc R U P A 1
H62C H 0.8964 0.8164 -0.0028 0.097 Uiso 0.56(3) 1 calc R U P A 1
C63 C 0.970(3) 0.8912(14) 0.1268(9) 0.084(6) Uani 0.56(3) 1 d D U P A 1
H63A H 0.8848 0.9205 0.1396 0.126 Uiso 0.56(3) 1 calc R U P A 1
H63B H 1.0206 0.8601 0.1740 0.126 Uiso 0.56(3) 1 calc R U P A 1
H63C H 0.9968 0.9443 0.0887 0.126 Uiso 0.56(3) 1 calc R U P A 1
C64 C 1.1091(11) 0.7618(10) 0.0713(12) 0.065(4) Uani 0.56(3) 1 d D U P A 1
H64A H 1.1102 0.7115 0.0499 0.097 Uiso 0.56(3) 1 calc R U P A 1
H64B H 1.1383 0.8130 0.0324 0.097 Uiso 0.56(3) 1 calc R U P A 1
H64C H 1.1620 0.7289 0.1177 0.097 Uiso 0.56(3) 1 calc R U P A 1
C62X C 0.8765(16) 0.8962(17) 0.0402(14) 0.086(8) Uiso 0.44(3) 1 d D . P A 2
H62D H 0.9072 0.9485 0.0043 0.128 Uiso 0.44(3) 1 calc R U P A 2
H62E H 0.8429 0.8692 0.0106 0.128 Uiso 0.44(3) 1 calc R U P A 2
H62F H 0.8128 0.9254 0.0719 0.128 Uiso 0.44(3) 1 calc R U P A 2
C63X C 1.037(2) 0.8533(17) 0.1375(11) 0.064(6) Uiso 0.44(3) 1 d D . P A 2
H63D H 1.1037 0.7982 0.1711 0.096 Uiso 0.44(3) 1 calc R U P A 2
H63E H 1.0691 0.9041 0.1005 0.096 Uiso 0.44(3) 1 calc R U P A 2
H63F H 0.9755 0.8841 0.1692 0.096 Uiso 0.44(3) 1 calc R U P A 2
C64X C 1.0790(18) 0.7732(15) 0.0385(12) 0.060(6) Uiso 0.44(3) 1 d D . P A 2
H64D H 1.1482 0.7183 0.0697 0.089 Uiso 0.44(3) 1 calc R U P A 2
H64E H 1.0452 0.7484 0.0072 0.089 Uiso 0.44(3) 1 calc R U P A 2
H64F H 1.1062 0.8285 0.0042 0.089 Uiso 0.44(3) 1 calc R U P A 2

loop_
_atom_site_aniso_label
_atom_site_aniso_U_11
_atom_site_aniso_U_22
_atom_site_aniso_U_33
_atom_site_aniso_U_23
_atom_site_aniso_U_13
_atom_site_aniso_U_12
O1 0.073(3) 0.036(2) 0.065(3) -0.026(2) 0.024(2) -0.023(2)
C1 0.053(4) 0.030(3) 0.044(3) -0.017(3) 0.016(3) -0.015(3)
C2 0.052(4) 0.025(3) 0.041(3) -0.012(3) 0.001(3) -0.011(3)
C3 0.057(4) 0.038(3) 0.056(4) -0.027(3) 0.014(3) -0.016(3)
C4 0.060(4) 0.042(4) 0.038(3) -0.018(3) 0.006(3) -0.019(3)
C5 0.065(4) 0.032(3) 0.046(4) -0.017(3) 0.010(3) -0.021(3)
C6 0.055(4) 0.036(3) 0.041(3) -0.021(3) 0.014(3) -0.015(3)
C7 0.043(4) 0.035(3) 0.054(4) -0.022(3) 0.013(3) -0.013(3)
C8 0.074(5) 0.042(4) 0.067(5) -0.012(3) 0.003(4) -0.024(4)
C9 0.074(5) 0.031(3) 0.055(4) -0.018(3) 0.006(3) -0.016(3)
C10 0.070(5) 0.036(3) 0.054(4) -0.020(3) 0.003(3) -0.012(3)
C11 0.068(5) 0.050(4) 0.047(4) -0.025(3) 0.027(3) -0.019(4)
C12 0.097(6) 0.065(5) 0.050(4) -0.021(4) 0.021(4) -0.021(4)
C13 0.113(7) 0.057(5) 0.064(5) -0.026(4) 0.038(5) -0.007(4)
C14 0.094(6) 0.087(6) 0.099(7) -0.043(5) 0.042(5) -0.044(5)
C15 0.053(4) 0.028(3) 0.043(3) -0.015(3) 0.006(3) -0.011(3)
C16 0.047(4) 0.020(3) 0.034(3) -0.004(2) 0.001(3) -0.010(3)
C17 0.047(4) 0.035(3) 0.054(4) -0.020(3) 0.000(3) -0.011(3)
C18 0.062(4) 0.042(3) 0.047(4) -0.027(3) 0.016(3) -0.022(3)
O2 0.075(3) 0.040(2) 0.058(3) -0.020(2) -0.005(2) -0.023(2)
C19 0.062(4) 0.032(3) 0.045(4) -0.022(3) 0.009(3) -0.014(3)
C20 0.052(4) 0.033(3) 0.041(4) -0.017(3) 0.011(3) -0.010(3)
C21 0.050(4) 0.029(3) 0.052(4) -0.014(3) 0.009(3) -0.009(3)
C22 0.057(4) 0.035(3) 0.042(4) -0.018(3) 0.006(3) -0.015(3)
C23 0.066(4) 0.028(3) 0.039(3) -0.016(3) 0.003(3) -0.011(3)
C24 0.063(4) 0.026(3) 0.033(3) -0.010(3) 0.004(3) -0.007(3)
C25 0.063(5) 0.050(4) 0.039(4) -0.017(3) 0.013(3) -0.018(3)
C26 0.077(5) 0.066(5) 0.051(4) -0.032(4) 0.009(4) -0.014(4)
C27 0.059(5) 0.070(5) 0.050(4) -0.024(4) 0.002(3) -0.010(4)
C28 0.088(6) 0.059(5) 0.057(5) -0.011(4) 0.002(4) -0.019(4)
C29 0.067(4) 0.039(3) 0.048(4) -0.017(3) 0.009(3) -0.025(3)
C30 0.089(6) 0.074(5) 0.087(6) -0.058(5) 0.032(4) -0.039(4)
C31 0.122(7) 0.066(5) 0.090(6) -0.048(5) 0.037(5) -0.063(5)
C32 0.100(7) 0.059(5) 0.127(8) -0.020(5) -0.044(6) -0.036(5)
O3 0.084(3) 0.040(3) 0.054(3) -0.019(2) -0.008(3) -0.021(2)
C33 0.048(4) 0.043(4) 0.038(3) -0.025(3) 0.008(3) -0.014(3)
C34 0.053(4) 0.032(3) 0.046(4) -0.019(3) 0.008(3) -0.014(3)
C35 0.056(4) 0.029(3) 0.051(4) -0.015(3) 0.003(3) -0.012(3)
C36 0.050(4) 0.037(3) 0.041(3) -0.015(3) 0.000(3) -0.013(3)
C37 0.059(4) 0.036(3) 0.044(4) -0.025(3) 0.006(3) -0.015(3)
C38 0.053(4) 0.034(3) 0.037(3) -0.016(3) 0.008(3) -0.016(3)
C39 0.054(4) 0.033(3) 0.060(4) -0.024(3) 0.009(3) -0.015(3)
C40 0.079(5) 0.046(4) 0.095(6) -0.037(4) 0.012(4) -0.027(4)
C41 0.089(6) 0.043(4) 0.087(6) -0.031(4) 0.015(4) -0.019(4)
C42 0.074(5) 0.065(5) 0.092(6) -0.061(4) 0.029(4) -0.027(4)
C43 0.054(4) 0.049(4) 0.042(4) -0.018(3) 0.001(3) -0.011(3)
C44 0.069(5) 0.128(7) 0.068(5) -0.056(5) 0.006(4) -0.026(5)
C45 0.082(5) 0.070(5) 0.045(4) -0.029(4) -0.004(4) -0.004(4)
C46 0.161(9) 0.062(5) 0.057(5) -0.011(4) -0.045(5) -0.021(5)
C47 0.043(3) 0.029(3) 0.040(3) -0.017(3) 0.002(3) -0.008(3)
C48 0.042(4) 0.030(3) 0.039(3) -0.016(3) 0.000(3) -0.008(3)
C49 0.032(3) 0.041(3) 0.049(4) -0.020(3) 0.007(3) -0.006(3)
C50 0.054(4) 0.038(3) 0.037(3) -0.010(3) -0.003(3) -0.011(3)
O4 0.067(3) 0.048(3) 0.056(3) -0.030(2) 0.022(2) -0.025(2)
C51 0.050(4) 0.031(3) 0.038(3) -0.010(3) 0.009(3) -0.017(3)
C52 0.053(4) 0.034(3) 0.040(3) -0.016(3) 0.000(3) -0.010(3)
C53 0.064(4) 0.038(3) 0.044(4) -0.024(3) 0.006(3) -0.013(3)
C54 0.056(4) 0.037(3) 0.047(4) -0.017(3) 0.006(3) -0.024(3)
C55 0.055(4) 0.036(3) 0.036(3) -0.018(3) 0.009(3) -0.009(3)
C56 0.048(4) 0.030(3) 0.038(3) -0.015(3) 0.011(3) -0.013(3)
C57 0.053(4) 0.048(4) 0.042(4) -0.025(3) 0.007(3) -0.010(3)
C58 0.063(5) 0.090(6) 0.076(5) -0.053(5) 0.017(4) -0.021(4)
C59 0.086(5) 0.051(4) 0.040(4) -0.021(3) 0.012(3) -0.022(4)
C60 0.090(5) 0.051(4) 0.047(4) -0.029(3) 0.013(4) -0.018(4)
C61 0.072(4) 0.040(3) 0.050(4) -0.016(3) 0.007(3) -0.032(3)
C62 0.092(9) 0.047(8) 0.053(7) -0.007(6) 0.004(6) -0.035(6)
C63 0.146(15) 0.066(9) 0.067(9) -0.027(8) 0.023(9) -0.069(10)
C64 0.079(7) 0.060(8) 0.061(10) -0.013(7) -0.001(6) -0.037(6)

loop_
_atom_type_symbol
_atom_type_description
_atom_type_scat_dispersion_real
_atom_type_scat_dispersion_imag
_atom_type_scat_source
C C 0.0032 0.0016 'International Tables Vol C Tables 4.2.6.8 and 6.1.1.4'
H H 0.0000 0.0000 'International Tables Vol C Tables 4.2.6.8 and 6.1.1.4'
O O 0.0106 0.0058 'International Tables Vol C Tables 4.2.6.8 and 6.1.1.4'

loop_
_geom_angle_atom_site_label_1
_geom_angle_atom_site_label_2
_geom_angle_atom_site_label_3
_geom_angle
_geom_angle_site_symmetry_1
_geom_angle_site_symmetry_3
C1 O1 H1 109.5 . .
O1 C1 C2 118.6(5) . .
O1 C1 C6 119.4(4) . .
C2 C1 C6 122.0(5) . .
C1 C2 C3 116.0(5) . .
C1 C2 C7 121.6(5) . .
C3 C2 C7 122.3(5) . .
C4 C3 C2 124.4(5) . .
C4 C3 H3 117.8 . .
C2 C3 H3 117.8 . .
C3 C4 C5 116.9(5) . .
C3 C4 C11 123.4(5) . .
C5 C4 C11 119.6(5) . .
C6 C5 C4 121.4(5) . .
C6 C5 H5 119.3 . .
C4 C5 H5 119.3 . .
C5 C6 C1 119.1(5) . .
C5 C6 C15 123.3(5) . .
C1 C6 C15 117.6(5) . .
C10 C7 C2 109.1(5) . .
C10 C7 C8 110.1(5) . .
C2 C7 C8 111.6(5) . .
C10 C7 C9 106.9(5) . .
C2 C7 C9 111.7(5) . .
C8 C7 C9 107.4(5) . .
C7 C8 H8A 109.5 . .
C7 C8 H8B 109.5 . .
H8A C8 H8B 109.5 . .
C7 C8 H8C 109.5 . .
H8A C8 H8C 109.5 . .
H8B C8 H8C 109.5 . .
C7 C9 H9A 109.5 . .
C7 C9 H9B 109.5 . .
H9A C9 H9B 109.5 . .
C7 C9 H9C 109.5 . .
H9A C9 H9C 109.5 . .
H9B C9 H9C 109.5 . .
C7 C10 H10A 109.5 . .
C7 C10 H10B 109.5 . .
H10A C10 H10B 109.5 . .
C7 C10 H10C 109.5 . .
H10A C10 H10C 109.5 . .
H10B C10 H10C 109.5 . .
C14 C11 C4 110.3(5) . .
C14 C11 C12 109.8(6) . .
C4 C11 C12 108.9(5) . .
C14 C11 C13 109.4(6) . .
C4 C11 C13 111.0(5) . .
C12 C11 C13 107.4(6) . .
C11 C12 H12A 109.5 . .
C11 C12 H12B 109.5 . .
H12A C12 H12B 109.5 . .
C11 C12 H12C 109.5 . .
H12A C12 H12C 109.5 . .
H12B C12 H12C 109.5 . .
C11 C13 H13A 109.5 . .
C11 C13 H13B 109.5 . .
H13A C13 H13B 109.5 . .
C11 C13 H13C 109.5 . .
H13A C13 H13C 109.5 . .
H13B C13 H13C 109.5 . .
C11 C14 H14A 109.5 . .
C11 C14 H14B 109.5 . .
H14A C14 H14B 109.5 . .
C11 C14 H14C 109.5 . .
H14A C14 H14C 109.5 . .
H14B C14 H14C 109.5 . .
C16 C15 C24 113.2(4) . .
C16 C15 C6 110.8(5) . .
C24 C15 C6 114.4(4) . .
C16 C15 H15 105.9 . .
C24 C15 H15 105.9 . .
C6 C15 H15 105.9 . .
C18 C16 C17 116.9(5) . .
C18 C16 C15 122.0(5) . .
C17 C16 C15 121.0(5) . .
C18 C17 C16 121.1(6) 2_665 .
C18 C17 H17 119.4 2_665 .
C16 C17 H17 119.4 . .
C16 C18 C17 121.9(5) . 2_665
C16 C18 H18 119.0 . .
C17 C18 H18 119.0 2_665 .
C19 O2 H2 109.5 . .
O2 C19 C20 117.8(5) . .
O2 C19 C24 120.4(5) . .
C20 C19 C24 121.8(5) . .
C21 C20 C19 116.2(6) . .
C21 C20 C25 122.1(5) . .
C19 C20 C25 121.7(5) . .
C22 C21 C20 124.5(6) . .
C22 C21 H21 117.8 . .
C20 C21 H21 117.8 . .
C21 C22 C23 117.1(5) . .
C21 C22 C29 122.1(5) . .
C23 C22 C29 120.6(5) . .
C24 C23 C22 121.8(6) . .
C24 C23 H23 119.1 . .
C22 C23 H23 119.1 . .
C23 C24 C19 118.5(5) . .
C23 C24 C15 122.4(5) . .
C19 C24 C15 119.1(5) . .
C27 C25 C26 111.5(6) . .
C27 C25 C20 111.3(5) . .
C26 C25 C20 109.3(5) . .
C27 C25 C28 108.1(6) . .
C26 C25 C28 105.8(5) . .
C20 C25 C28 110.8(5) . .
C25 C26 H26A 109.5 . .
C25 C26 H26B 109.5 . .
H26A C26 H26B 109.5 . .
C25 C26 H26C 109.5 . .
H26A C26 H26C 109.5 . .
H26B C26 H26C 109.5 . .
C25 C27 H27A 109.5 . .
C25 C27 H27B 109.5 . .
H27A C27 H27B 109.5 . .
C25 C27 H27C 109.5 . .
H27A C27 H27C 109.5 . .
H27B C27 H27C 109.5 . .
C25 C28 H28A 109.5 . .
C25 C28 H28B 109.5 . .
H28A C28 H28B 109.5 . .
C25 C28 H28C 109.5 . .
H28A C28 H28C 109.5 . .
H28B C28 H28C 109.5 . .
C32 C29 C31 108.9(6) . .
C32 C29 C22 111.3(5) . .
C31 C29 C22 112.3(5) . .
C32 C29 C30 109.0(6) . .
C31 C29 C30 107.4(5) . .
C22 C29 C30 107.8(5) . .
C29 C30 H30A 109.5 . .
C29 C30 H30B 109.5 . .
H30A C30 H30B 109.5 . .
C29 C30 H30C 109.5 . .
H30A C30 H30C 109.5 . .
H30B C30 H30C 109.5 . .
C29 C31 H31A 109.5 . .
C29 C31 H31B 109.5 . .
H31A C31 H31B 109.5 . .
C29 C31 H31C 109.5 . .
H31A C31 H31C 109.5 . .
H31B C31 H31C 109.5 . .
C29 C32 H32A 109.5 . .
C29 C32 H32B 109.5 . .
H32A C32 H32B 109.5 . .
C29 C32 H32C 109.5 . .
H32A C32 H32C 109.5 . .
H32B C32 H32C 109.5 . .
C33 O3 H3A 109.5 . .
O3 C33 C34 117.7(5) . .
O3 C33 C38 119.9(5) . .
C34 C33 C38 122.2(5) . .
C35 C34 C33 115.9(5) . .
C35 C34 C39 121.7(5) . .
C33 C34 C39 122.3(5) . .
C34 C35 C36 125.4(6) . .
C34 C35 H35 117.3 . .
C36 C35 H35 117.3 . .
C35 C36 C37 116.0(5) . .
C35 C36 C43 123.9(5) . .
C37 C36 C43 120.1(5) . .
C38 C37 C36 122.6(5) . .
C38 C37 H37 118.7 . .
C36 C37 H37 118.7 . .
C37 C38 C33 117.6(5) . .
C37 C38 C47 123.9(5) . .
C33 C38 C47 118.4(5) . .
C42 C39 C40 111.2(6) . .
C42 C39 C34 109.6(5) . .
C40 C39 C34 110.9(5) . .
C42 C39 C41 107.1(5) . .
C40 C39 C41 106.7(5) . .
C34 C39 C41 111.2(5) . .
C39 C40 H40A 109.5 . .
C39 C40 H40B 109.5 . .
H40A C40 H40B 109.5 . .
C39 C40 H40C 109.5 . .
H40A C40 H40C 109.5 . .
H40B C40 H40C 109.5 . .
C39 C41 H41A 109.5 . .
C39 C41 H41B 109.5 . .
H41A C41 H41B 109.5 . .
C39 C41 H41C 109.5 . .
H41A C41 H41C 109.5 . .
H41B C41 H41C 109.5 . .
C39 C42 H42A 109.5 . .
C39 C42 H42B 109.5 . .
H42A C42 H42B 109.5 . .
C39 C42 H42C 109.5 . .
H42A C42 H42C 109.5 . .
H42B C42 H42C 109.5 . .
C44 C43 C36 109.2(5) . .
C44 C43 C46 108.5(7) . .
C36 C43 C46 112.0(5) . .
C44 C43 C45 109.5(6) . .
C36 C43 C45 109.4(5) . .
C46 C43 C45 108.2(6) . .
C43 C44 H44A 109.5 . .
C43 C44 H44B 109.5 . .
H44A C44 H44B 109.5 . .
C43 C44 H44C 109.5 . .
H44A C44 H44C 109.5 . .
H44B C44 H44C 109.5 . .
C43 C45 H45A 109.5 . .
C43 C45 H45B 109.5 . .
H45A C45 H45B 109.5 . .
C43 C45 H45C 109.5 . .
H45A C45 H45C 109.5 . .
H45B C45 H45C 109.5 . .
C43 C46 H46A 109.5 . .
C43 C46 H46B 109.5 . .
H46A C46 H46B 109.5 . .
C43 C46 H46C 109.5 . .
H46A C46 H46C 109.5 . .
H46B C46 H46C 109.5 . .
C38 C47 C56 115.1(5) . .
C38 C47 C48 112.2(4) . .
C56 C47 C48 111.9(4) . .
C38 C47 H47 105.5 . .
C56 C47 H47 105.5 . .
C48 C47 H47 105.5 . .
C50 C48 C49 118.2(5) . .
C50 C48 C47 122.0(5) . .
C49 C48 C47 119.8(5) . .
C48 C49 C50 120.7(5) . 2_765
C48 C49 H49 119.6 . .
C50 C49 H49 119.6 2_765 .
C48 C50 C49 121.0(5) . 2_765
C48 C50 H50 119.5 . .
C49 C50 H50 119.5 2_765 .
C51 O4 H4 109.5 . .
O4 C51 C56 121.0(5) . .
O4 C51 C52 118.1(5) . .
C56 C51 C52 120.8(5) . .
C53 C52 C51 117.9(5) . .
C53 C52 C57 120.3(5) . .
C51 C52 C57 121.9(5) . .
C52 C53 C54 123.4(5) . .
C52 C53 H53 118.3 . .
C54 C53 H53 118.3 . .
C53 C54 C55 116.2(5) . .
C53 C54 C61 122.8(5) . .
C55 C54 C61 120.9(5) . .
C56 C55 C54 122.4(5) . .
C56 C55 H55 118.8 . .
C54 C55 H55 118.8 . .
C55 C56 C51 119.2(5) . .
C55 C56 C47 121.3(5) . .
C51 C56 C47 119.5(5) . .
C58 C57 C59 111.1(6) . .
C58 C57 C60 107.2(5) . .
C59 C57 C60 106.5(5) . .
C58 C57 C52 110.7(5) . .
C59 C57 C52 109.1(5) . .
C60 C57 C52 112.2(5) . .
C57 C58 H58A 109.5 . .
C57 C58 H58B 109.5 . .
H58A C58 H58B 109.5 . .
C57 C58 H58C 109.5 . .
H58A C58 H58C 109.5 . .
H58B C58 H58C 109.5 . .
C57 C59 H59A 109.5 . .
C57 C59 H59B 109.5 . .
H59A C59 H59B 109.5 . .
C57 C59 H59C 109.5 . .
H59A C59 H59C 109.5 . .
H59B C59 H59C 109.5 . .
C57 C60 H60A 109.5 . .
C57 C60 H60B 109.5 . .
H60A C60 H60B 109.5 . .
C57 C60 H60C 109.5 . .
H60A C60 H60C 109.5 . .
H60B C60 H60C 109.5 . .
C64 C61 C63 113.2(10) . .
C64 C61 C54 109.7(7) . .
C63 C61 C54 111.2(7) . .
C62X C61 C54 108.6(10) . .
C62X C61 C63X 110.2(11) . .
C54 C61 C63X 111.3(9) . .
C62X C61 C64X 106.2(11) . .
C54 C61 C64X 113.7(9) . .
C63X C61 C64X 106.7(10) . .
C64 C61 C62 109.9(9) . .
C63 C61 C62 106.6(9) . .
C54 C61 C62 106.1(6) . .
C61 C62 H62A 109.5 . .
C61 C62 H62B 109.5 . .
H62A C62 H62B 109.5 . .
C61 C62 H62C 109.5 . .
H62A C62 H62C 109.5 . .
H62B C62 H62C 109.5 . .
C61 C63 H63A 109.5 . .
C61 C63 H63B 109.5 . .
H63A C63 H63B 109.5 . .
C61 C63 H63C 109.5 . .
H63A C63 H63C 109.5 . .
H63B C63 H63C 109.5 . .
C61 C64 H64A 109.5 . .
C61 C64 H64B 109.5 . .
H64A C64 H64B 109.5 . .
C61 C64 H64C 109.5 . .
H64A C64 H64C 109.5 . .
H64B C64 H64C 109.5 . .
C61 C62X H62D 109.5 . .
C61 C62X H62E 109.5 . .
H62D C62X H62E 109.5 . .
C61 C62X H62F 109.5 . .
H62D C62X H62F 109.5 . .
H62E C62X H62F 109.5 . .
C61 C63X H63D 109.5 . .
C61 C63X H63E 109.5 . .
H63D C63X H63E 109.5 . .
C61 C63X H63F 109.5 . .
H63D C63X H63F 109.5 . .
H63E C63X H63F 109.5 . .
C61 C64X H64D 109.5 . .
C61 C64X H64E 109.5 . .
H64D C64X H64E 109.5 . .
C61 C64X H64F 109.5 . .
H64D C64X H64F 109.5 . .
H64E C64X H64F 109.5 . .

loop_
_geom_bond_atom_site_label_1
_geom_bond_atom_site_label_2
_geom_bond_distance
_geom_bond_site_symmetry_2
O1 C1 1.387(6) .
O1 H1 0.8400 .
C1 C2 1.411(7) .
C1 C6 1.412(8) .
C2 C3 1.411(8) .
C2 C7 1.539(8) .
C3 C4 1.391(8) .
C3 H3 0.9500 .
C4 C5 1.422(8) .
C4 C11 1.540(8) .
C5 C6 1.390(8) .
C5 H5 0.9500 .
C6 C15 1.545(7) .
C7 C10 1.534(8) .
C7 C8 1.540(9) .
C7 C9 1.556(7) .
C8 H8A 0.9800 .
C8 H8B 0.9800 .
C8 H8C 0.9800 .
C9 H9A 0.9800 .
C9 H9B 0.9800 .
C9 H9C 0.9800 .
C10 H10A 0.9800 .
C10 H10B 0.9800 .
C10 H10C 0.9800 .
C11 C14 1.507(10) .
C11 C12 1.546(10) .
C11 C13 1.560(9) .
C12 H12A 0.9800 .
C12 H12B 0.9800 .
C12 H12C 0.9800 .
C13 H13A 0.9800 .
C13 H13B 0.9800 .
C13 H13C 0.9800 .
C14 H14A 0.9800 .
C14 H14B 0.9800 .
C14 H14C 0.9800 .
C15 C16 1.537(8) .
C15 C24 1.544(8) .
C15 H15 1.0000 .
C16 C18 1.387(8) .
C16 C17 1.395(8) .
C17 C18 1.394(8) 2_665
C17 H17 0.9500 .
C18 C17 1.394(8) 2_665
C18 H18 0.9500 .
O2 C19 1.381(7) .
O2 H2 0.8400 .
C19 C20 1.412(8) .
C19 C24 1.414(8) .
C20 C21 1.398(8) .
C20 C25 1.553(8) .
C21 C22 1.395(8) .
C21 H21 0.9500 .
C22 C23 1.401(8) .
C22 C29 1.542(8) .
C23 C24 1.399(8) .
C23 H23 0.9500 .
C25 C27 1.522(9) .
C25 C26 1.549(8) .
C25 C28 1.558(9) .
C26 H26A 0.9800 .
C26 H26B 0.9800 .
C26 H26C 0.9800 .
C27 H27A 0.9800 .
C27 H27B 0.9800 .
C27 H27C 0.9800 .
C28 H28A 0.9800 .
C28 H28B 0.9800 .
C28 H28C 0.9800 .
C29 C32 1.512(10) .
C29 C31 1.522(9) .
C29 C30 1.549(9) .
C30 H30A 0.9800 .
C30 H30B 0.9800 .
C30 H30C 0.9800 .
C31 H31A 0.9800 .
C31 H31B 0.9800 .
C31 H31C 0.9800 .
C32 H32A 0.9800 .
C32 H32B 0.9800 .
C32 H32C 0.9800 .
O3 C33 1.374(7) .
O3 H3A 0.8400 .
C33 C34 1.419(8) .
C33 C38 1.425(8) .
C34 C35 1.386(8) .
C34 C39 1.538(8) .
C35 C36 1.404(8) .
C35 H35 0.9500 .
C36 C37 1.415(8) .
C36 C43 1.534(8) .
C37 C38 1.397(8) .
C37 H37 0.9500 .
C38 C47 1.524(8) .
C39 C42 1.529(8) .
C39 C40 1.534(9) .
C39 C41 1.555(9) .
C40 H40A 0.9800 .
C40 H40B 0.9800 .
C40 H40C 0.9800 .
C41 H41A 0.9800 .
C41 H41B 0.9800 .
C41 H41C 0.9800 .
C42 H42A 0.9800 .
C42 H42B 0.9800 .
C42 H42C 0.9800 .
C43 C44 1.510(9) .
C43 C46 1.537(9) .
C43 C45 1.539(8) .
C44 H44A 0.9800 .
C44 H44B 0.9800 .
C44 H44C 0.9800 .
C45 H45A 0.9800 .
C45 H45B 0.9800 .
C45 H45C 0.9800 .
C46 H46A 0.9800 .
C46 H46B 0.9800 .
C46 H46C 0.9800 .
C47 C56 1.538(7) .
C47 C48 1.543(7) .
C47 H47 1.0000 .
C48 C50 1.384(8) .
C48 C49 1.398(8) .
C49 C50 1.408(8) 2_765
C49 H49 0.9500 .
C50 C49 1.408(8) 2_765
C50 H50 0.9500 .
O4 C51 1.372(6) .
O4 H4 0.8400 .
C51 C56 1.402(7) .
C51 C52 1.404(8) .
C52 C53 1.399(8) .
C52 C57 1.567(8) .
C53 C54 1.405(8) .
C53 H53 0.9500 .
C54 C55 1.409(8) .
C54 C61 1.530(8) .
C55 C56 1.390(8) .
C55 H55 0.9500 .
C57 C58 1.533(9) .
C57 C59 1.539(9) .
C57 C60 1.552(8) .
C58 H58A 0.9800 .
C58 H58B 0.9800 .
C58 H58C 0.9800 .
C59 H59A 0.9800 .
C59 H59B 0.9800 .
C59 H59C 0.9800 .
C60 H60A 0.9800 .
C60 H60B 0.9800 .
C60 H60C 0.9800 .
C61 C64 1.520(11) .
C61 C63 1.521(11) .
C61 C62X 1.524(13) .
C61 C63X 1.534(14) .
C61 C64X 1.550(12) .
C61 C62 1.554(11) .
C62 H62A 0.9800 .
C62 H62B 0.9800 .
C62 H62C 0.9800 .
C63 H63A 0.9800 .
C63 H63B 0.9800 .
C63 H63C 0.9800 .
C64 H64A 0.9800 .
C64 H64B 0.9800 .
C64 H64C 0.9800 .
C62X H62D 0.9800 .
C62X H62E 0.9800 .
C62X H62F 0.9800 .
C63X H63D 0.9800 .
C63X H63E 0.9800 .
C63X H63F 0.9800 .
C64X H64D 0.9800 .
C64X H64E 0.9800 .
C64X H64F 0.9800 .

loop_
_geom_torsion_atom_site_label_1
_geom_torsion_atom_site_label_2
_geom_torsion_atom_site_label_3
_geom_torsion_atom_site_label_4
_geom_torsion
_geom_torsion_site_symmetry_4
O1 C1 C2 C3 -176.4(5) .
C6 C1 C2 C3 3.7(9) .
O1 C1 C2 C7 6.1(9) .
C6 C1 C2 C7 -173.8(6) .
C1 C2 C3 C4 -1.8(9) .
C7 C2 C3 C4 175.8(6) .
C2 C3 C4 C5 -2.0(9) .
C2 C3 C4 C11 175.1(6) .
C3 C4 C5 C6 4.0(9) .
C11 C4 C5 C6 -173.2(6) .
C4 C5 C6 C1 -2.1(9) .
C4 C5 C6 C15 177.2(6) .
O1 C1 C6 C5 178.2(5) .
C2 C1 C6 C5 -1.9(9) .
O1 C1 C6 C15 -1.2(8) .
C2 C1 C6 C15 178.7(5) .
C1 C2 C7 C10 62.4(7) .
C3 C2 C7 C10 -115.0(6) .
C1 C2 C7 C8 -59.5(7) .
C3 C2 C7 C8 123.1(6) .
C1 C2 C7 C9 -179.7(6) .
C3 C2 C7 C9 3.0(8) .
C3 C4 C11 C14 126.8(7) .
C5 C4 C11 C14 -56.3(8) .
C3 C4 C11 C12 -112.7(7) .
C5 C4 C11 C12 64.2(7) .
C3 C4 C11 C13 5.3(9) .
C5 C4 C11 C13 -177.7(6) .
C5 C6 C15 C16 121.2(6) .
C1 C6 C15 C16 -59.4(7) .
C5 C6 C15 C24 -8.2(8) .
C1 C6 C15 C24 171.2(5) .
C24 C15 C16 C18 96.3(6) .
C6 C15 C16 C18 -33.7(7) .
C24 C15 C16 C17 -86.9(6) .
C6 C15 C16 C17 143.1(5) .
C18 C16 C17 C18 0.4(9) 2_665
C15 C16 C17 C18 -176.6(5) 2_665
C17 C16 C18 C17 -0.4(9) 2_665
C15 C16 C18 C17 176.6(5) 2_665
O2 C19 C20 C21 -174.0(5) .
C24 C19 C20 C21 4.5(8) .
O2 C19 C20 C25 4.5(8) .
C24 C19 C20 C25 -177.0(5) .
C19 C20 C21 C22 -3.1(8) .
C25 C20 C21 C22 178.4(5) .
C20 C21 C22 C23 -0.6(8) .
C20 C21 C22 C29 174.0(5) .
C21 C22 C23 C24 3.1(8) .
C29 C22 C23 C24 -171.6(5) .
C22 C23 C24 C19 -1.8(8) .
C22 C23 C24 C15 176.3(5) .
O2 C19 C24 C23 176.2(5) .
C20 C19 C24 C23 -2.2(8) .
O2 C19 C24 C15 -1.9(8) .
C20 C19 C24 C15 179.6(5) .
C16 C15 C24 C23 -10.6(8) .
C6 C15 C24 C23 117.6(6) .
C16 C15 C24 C19 167.5(5) .
C6 C15 C24 C19 -64.3(7) .
C21 C20 C25 C27 113.4(6) .
C19 C20 C25 C27 -65.0(7) .
C21 C20 C25 C26 -123.1(6) .
C19 C20 C25 C26 58.5(7) .
C21 C20 C25 C28 -6.9(8) .
C19 C20 C25 C28 174.7(5) .
C21 C22 C29 C32 148.5(6) .
C23 C22 C29 C32 -37.1(8) .
C21 C22 C29 C31 26.1(8) .
C23 C22 C29 C31 -159.5(6) .
C21 C22 C29 C30 -92.0(7) .
C23 C22 C29 C30 82.4(7) .
O3 C33 C34 C35 -177.4(5) .
C38 C33 C34 C35 -0.6(8) .
O3 C33 C34 C39 5.9(8) .
C38 C33 C34 C39 -177.3(5) .
C33 C34 C35 C36 -0.2(9) .
C39 C34 C35 C36 176.5(5) .
C34 C35 C36 C37 -1.6(9) .
C34 C35 C36 C43 177.3(5) .
C35 C36 C37 C38 4.4(8) .
C43 C36 C37 C38 -174.6(5) .
C36 C37 C38 C33 -5.2(8) .
C36 C37 C38 C47 172.5(5) .
O3 C33 C38 C37 180.0(5) .
C34 C33 C38 C37 3.2(8) .
O3 C33 C38 C47 2.1(8) .
C34 C33 C38 C47 -174.7(5) .
C35 C34 C39 C42 -113.5(7) .
C33 C34 C39 C42 63.0(8) .
C35 C34 C39 C40 123.3(6) .
C33 C34 C39 C40 -60.2(7) .
C35 C34 C39 C41 4.8(8) .
C33 C34 C39 C41 -178.8(5) .
C35 C36 C43 C44 114.7(7) .
C37 C36 C43 C44 -66.4(7) .
C35 C36 C43 C46 -5.5(9) .
C37 C36 C43 C46 173.4(6) .
C35 C36 C43 C45 -125.5(6) .
C37 C36 C43 C45 53.5(7) .
C37 C38 C47 C56 -9.0(8) .
C33 C38 C47 C56 168.7(5) .
C37 C38 C47 C48 120.6(6) .
C33 C38 C47 C48 -61.7(7) .
C38 C47 C48 C50 -35.8(7) .
C56 C47 C48 C50 95.4(6) .
C38 C47 C48 C49 143.6(5) .
C56 C47 C48 C49 -85.1(6) .
C50 C48 C49 C50 0.3(9) 2_765
C47 C48 C49 C50 -179.2(5) 2_765
C49 C48 C50 C49 -0.3(9) 2_765
C47 C48 C50 C49 179.2(5) 2_765
O4 C51 C52 C53 -175.2(5) .
C56 C51 C52 C53 2.3(9) .
O4 C51 C52 C57 4.5(8) .
C56 C51 C52 C57 -177.9(5) .
C51 C52 C53 C54 -0.9(9) .
C57 C52 C53 C54 179.4(6) .
C52 C53 C54 C55 -1.6(9) .
C52 C53 C54 C61 173.9(6) .
C53 C54 C55 C56 2.9(9) .
C61 C54 C55 C56 -172.8(6) .
C54 C55 C56 C51 -1.6(9) .
C54 C55 C56 C47 175.6(5) .
O4 C51 C56 C55 176.3(5) .
C52 C51 C56 C55 -1.2(9) .
O4 C51 C56 C47 -0.9(8) .
C52 C51 C56 C47 -178.3(5) .
C38 C47 C56 C55 120.7(6) .
C48 C47 C56 C55 -9.0(7) .
C38 C47 C56 C51 -62.2(7) .
C48 C47 C56 C51 168.1(5) .
C53 C52 C57 C58 117.6(6) .
C51 C52 C57 C58 -62.1(8) .
C53 C52 C57 C59 -119.8(6) .
C51 C52 C57 C59 60.4(7) .
C53 C52 C57 C60 -2.1(8) .
C51 C52 C57 C60 178.2(6) .
C53 C54 C61 C64 137.5(11) .
C55 C54 C61 C64 -47.2(12) .
C53 C54 C61 C63 11.6(14) .
C55 C54 C61 C63 -173.1(13) .
C53 C54 C61 C62X -77.6(13) .
C55 C54 C61 C62X 97.8(13) .
C53 C54 C61 C63X 44.0(12) .
C55 C54 C61 C63X -140.7(11) .
C53 C54 C61 C64X 164.4(12) .
C55 C54 C61 C64X -20.2(13) .
C53 C54 C61 C62 -103.9(10) .
C55 C54 C61 C62 71.5(10) .
